data_7250939
loop_
_publ_author_name
'Wu, Qingfeng'
'Li, chuchu'
'Li, Xintong'
'Xiao, Yuting'
'Ding, Qin'
'Zhou, Qing'

_publ_section_title
;
 Photoluminescence and mechanism insights of isomers D- (-)-Arabinose and
 L-(+)-Arabinose crystals
;
_journal_name_full 'Physical Chemistry Chemical Physics'
_journal_paper_doi 10.1039/D5CP03220B
_journal_year 2025
_chemical_absolute_configuration unk
_chemical_formula_moiety 'C5 H10 O5'
_chemical_formula_sum 'C5 H10 O5'
_chemical_formula_weight 150.13
_space_group_crystal_system orthorhombic
_space_group_IT_number 19
_space_group_name_Hall 'P 2ac 2ab'
_space_group_name_H-M_alt 'P 21 21 21'
_atom_sites_solution_hydrogens geom
_atom_sites_solution_primary iterative
_audit_creation_date 2025-01-09
_audit_creation_method
;
Olex2 1.5
(compiled 2024.02.16 svn.r378c4104 for OlexSys, GUI svn.r6928)
;
_audit_update_record
;
2025-01-11 deposited with the CCDC.	2025-09-30 downloaded from the CCDC.
;
_cell_angle_alpha 90
_cell_angle_beta 90
_cell_angle_gamma 90
_cell_formula_units_Z 4
_cell_length_a 4.8438(2)
_cell_length_b 6.5220(4)
_cell_length_c 19.4436(12)
_cell_measurement_reflns_used 1725
_cell_measurement_temperature 299.50(10)
_cell_measurement_theta_max 27.5800
_cell_measurement_theta_min 2.0810
_cell_volume 614.25(6)
_computing_cell_refinement 'CrysAlisPro 1.171.41.64a (Rigaku OD, 2020)'
_computing_data_collection 'CrysAlisPro 1.171.41.64a (Rigaku OD, 2020)'
_computing_data_reduction 'CrysAlisPro 1.171.41.64a (Rigaku OD, 2020)'
_computing_molecular_graphics 'Olex2 1.5 (Dolomanov et al., 2009)'
_computing_publication_material 'Olex2 1.5 (Dolomanov et al., 2009)'
_computing_structure_refinement 'XL  (Sheldrick, 2008)'
_computing_structure_solution 'olex2.solve 1.5 (Bourhis et al., 2015)'
_diffrn_ambient_environment air
_diffrn_ambient_temperature 299.50(10)
_diffrn_detector 'Hybrid Pixel Array Detector'
_diffrn_detector_area_resol_mean 10.0000
_diffrn_detector_type HyPix
_diffrn_measured_fraction_theta_full 1.000
_diffrn_measured_fraction_theta_max 1.000
_diffrn_measurement_details
;
List of Runs (angles in degrees, time in seconds):

  # Type    Start    End  Width  t~exp~   \w     \q     \k     \f   Frames
#--------------------------------------------------------------------------
  1  \w      0.00  28.00   0.50    0.10    --  -11.46 -99.00-180.00   56
  2  \w    -43.00  12.00   0.50    0.10    --   10.36 -19.00-120.00  110
  3  \w    -94.00  14.00   0.50    0.10    --  -11.46 -25.00 -54.00  216
;
_diffrn_measurement_device 'four-circle diffractometer'
_diffrn_measurement_device_type 'ROD, Synergy Custom DW system, HyPix'
_diffrn_measurement_method '\w scans'
_diffrn_orient_matrix_type 'CrysAlisPro convention (1999,Acta A55,543-557)'
_diffrn_orient_matrix_UB_11 -0.0425513000
_diffrn_orient_matrix_UB_12 -0.0858346000
_diffrn_orient_matrix_UB_13 0.0197295000
_diffrn_orient_matrix_UB_21 -0.0229279000
_diffrn_orient_matrix_UB_22 -0.0564729000
_diffrn_orient_matrix_UB_23 -0.0306420000
_diffrn_orient_matrix_UB_31 0.1382316000
_diffrn_orient_matrix_UB_32 -0.0358401000
_diffrn_orient_matrix_UB_33 0.0010028000
_diffrn_radiation_monochromator mirror
_diffrn_radiation_probe x-ray
_diffrn_radiation_type 'Mo K\a'
_diffrn_radiation_wavelength 0.71073
_diffrn_reflns_av_R_equivalents 0.0254
_diffrn_reflns_av_unetI/netI 0.0344
_diffrn_reflns_Laue_measured_fraction_full 1.000
_diffrn_reflns_Laue_measured_fraction_max 1.000
_diffrn_reflns_limit_h_max 5
_diffrn_reflns_limit_h_min -5
_diffrn_reflns_limit_k_max 7
_diffrn_reflns_limit_k_min -5
_diffrn_reflns_limit_l_max 23
_diffrn_reflns_limit_l_min -22
_diffrn_reflns_number 2698
_diffrn_reflns_point_group_measured_fraction_full 1.000
_diffrn_reflns_point_group_measured_fraction_max 1.000
_diffrn_reflns_theta_full 25.092
_diffrn_reflns_theta_max 25.092
_diffrn_reflns_theta_min 2.095
_diffrn_source 'Rotating-anode X-ray tube'
_diffrn_source_type 'Rigaku (Mo) X-ray Source'
_exptl_absorpt_coefficient_mu 0.147
_exptl_absorpt_correction_T_max 1.00000
_exptl_absorpt_correction_T_min 0.60533
_exptl_absorpt_correction_type multi-scan
_exptl_absorpt_process_details
;
CrysAlisPro 1.171.41.64a (Rigaku Oxford Diffraction, 2020)
Empirical absorption correction using spherical harmonics,
 implemented in SCALE3 ABSPACK scaling algorithm.
;
_exptl_crystal_colour 'clear whiteish colourless'
_exptl_crystal_colour_lustre clear
_exptl_crystal_colour_modifier whiteish
_exptl_crystal_colour_primary colourless
_exptl_crystal_density_diffrn 1.623
_exptl_crystal_description block
_exptl_crystal_F_000 320
_exptl_crystal_size_max 0.1
_exptl_crystal_size_mid 0.1
_exptl_crystal_size_min 0.1
_refine_diff_density_max 0.153
_refine_diff_density_min -0.177
_refine_diff_density_rms 0.046
_refine_ls_abs_structure_details
;
 Flack x determined using 350 quotients [(I+)-(I-)]/[(I+)+(I-)]
 (Parsons, Flack and Wagner, Acta Cryst. B69 (2013) 249-259).
;
_refine_ls_abs_structure_Flack -0.7(10)
_refine_ls_extinction_method none
_refine_ls_goodness_of_fit_ref 1.079
_refine_ls_hydrogen_treatment constr
_refine_ls_matrix_type full
_refine_ls_number_parameters 95
_refine_ls_number_reflns 1091
_refine_ls_number_restraints 0
_refine_ls_restrained_S_all 1.079
_refine_ls_R_factor_all 0.0400
_refine_ls_R_factor_gt 0.0352
_refine_ls_shift/su_max 0.000
_refine_ls_shift/su_mean 0.000
_refine_ls_structure_factor_coef Fsqd
_refine_ls_weighting_details 'w=1/[\s^2^(Fo^2^)+(0.0396P)^2^+0.0430P] where P=(Fo^2^+2Fc^2^)/3'
_refine_ls_weighting_scheme calc
_refine_ls_wR_factor_gt 0.0780
_refine_ls_wR_factor_ref 0.0814
_reflns_Friedel_coverage 0.616
_reflns_Friedel_fraction_full 1.000
_reflns_Friedel_fraction_max 1.000
_reflns_number_gt 983
_reflns_number_total 1091
_reflns_threshold_expression 'I > 2\s(I)'
_cod_data_source_file d5cp03220b3.cif
_cod_data_source_block lxp-l-300k
_cod_database_code 7250939
_shelx_shelxl_version_number 2018/3
_shelx_space_group_comment
;
The symmetry employed for this shelxl refinement is uniquely defined
by the following loop, which should always be used as a source of
symmetry information in preference to the above space-group names.
They are only intended as comments.
;
_reflns_odcompleteness_completeness 99.86
_reflns_odcompleteness_iscentric 1
_reflns_odcompleteness_theta 25.30
_olex2_refinement_description
;
1. Fixed Uiso
 At 1.2 times of:
  All C(H) groups, All C(H,H) groups
 At 1.5 times of:
  All O(H) groups
2.a Ternary CH refined with riding coordinates:
 C1(H1A), C2(H2A), C5(H5A), C3(H3A)
2.b Secondary CH2 refined with riding coordinates:
 C4(H4A,H4B)
2.c Idealised tetrahedral OH refined as rotating group:
 O5(H5), O1(H1), O2(H2), O3(H3)
;
_olex2_submission_special_instructions 'No special instructions were received'
_oxdiff_exptl_absorpt_empirical_details
;
Empirical correction (ABSPACK) includes:
- Absorption correction using spherical harmonics
- Frame scaling
;
_oxdiff_exptl_absorpt_empirical_full_max 1.282
_oxdiff_exptl_absorpt_empirical_full_min 0.686

loop_
_space_group_symop_operation_xyz
'x, y, z'
'-x+1/2, -y, z+1/2'
'-x, y+1/2, -z+1/2'
'x+1/2, -y+1/2, -z'

loop_
_atom_site_label
_atom_site_type_symbol
_atom_site_fract_x
_atom_site_fract_y
_atom_site_fract_z
_atom_site_U_iso_or_equiv
_atom_site_adp_type
_atom_site_occupancy
_atom_site_site_symmetry_order
_atom_site_calc_flag
_atom_site_refinement_flags_posn
_atom_site_refinement_flags_adp
_atom_site_refinement_flags_occupancy
_atom_site_disorder_assembly
_atom_site_disorder_group
O5 O 0.4197(3) 0.8129(3) 0.40950(9) 0.0334(5) Uani 1 1 d . . . . .
H5 H 0.366665 0.862688 0.445911 0.050 Uiso 1 1 calc R U . . .
O4 O 0.7121(4) 0.5754(3) 0.46310(9) 0.0320(5) Uani 1 1 d . . . . .
O1 O 0.7705(4) 0.8549(3) 0.30215(10) 0.0362(5) Uani 1 1 d . . . . .
H1 H 0.908349 0.863494 0.277829 0.054 Uiso 1 1 calc R U . . .
O2 O 0.7378(4) 0.4384(4) 0.25471(9) 0.0445(6) Uani 1 1 d . . . . .
H2 H 0.608459 0.413890 0.228777 0.067 Uiso 1 1 calc R U . . .
O3 O 0.9248(4) 0.2477(3) 0.37727(13) 0.0480(6) Uani 1 1 d . . . . .
H3 H 0.950350 0.159081 0.348031 0.072 Uiso 1 1 calc R U . . .
C1 C 0.7956(5) 0.6813(4) 0.34656(13) 0.0241(6) Uani 1 1 d . . . . .
H1A H 0.990846 0.643429 0.350159 0.029 Uiso 1 1 calc R U . . .
C2 C 0.6337(5) 0.4984(4) 0.32035(13) 0.0264(6) Uani 1 1 d . . . . .
H2A H 0.440096 0.538977 0.315042 0.032 Uiso 1 1 calc R U . . .
C5 C 0.6916(5) 0.7441(4) 0.41689(14) 0.0265(6) Uani 1 1 d . . . . .
H5A H 0.805707 0.857002 0.434148 0.032 Uiso 1 1 calc R U . . .
C3 C 0.6488(6) 0.3240(5) 0.37163(15) 0.0339(7) Uani 1 1 d . . . . .
H3A H 0.526855 0.212892 0.356524 0.041 Uiso 1 1 calc R U . . .
C4 C 0.5561(6) 0.3988(5) 0.44116(15) 0.0363(7) Uani 1 1 d . . . . .
H4A H 0.361723 0.434192 0.439164 0.044 Uiso 1 1 calc R U . . .
H4B H 0.578128 0.289635 0.474585 0.044 Uiso 1 1 calc R U . . .

loop_
_atom_site_aniso_label
_atom_site_aniso_U_11
_atom_site_aniso_U_22
_atom_site_aniso_U_33
_atom_site_aniso_U_23
_atom_site_aniso_U_13
_atom_site_aniso_U_12
O5 0.0333(10) 0.0393(12) 0.0274(11) -0.0066(10) 0.0039(8) 0.0070(8)
O4 0.0405(10) 0.0317(11) 0.0237(10) 0.0033(9) -0.0063(8) -0.0055(9)
O1 0.0328(10) 0.0405(12) 0.0354(12) 0.0129(9) 0.0079(9) 0.0061(9)
O2 0.0302(10) 0.0702(16) 0.0331(12) -0.0270(11) -0.0016(9) 0.0078(11)
O3 0.0446(12) 0.0331(13) 0.0663(17) -0.0100(12) -0.0157(10) 0.0121(10)
C1 0.0217(12) 0.0268(14) 0.0239(13) 0.0032(12) -0.0008(10) 0.0014(10)
C2 0.0206(11) 0.0356(17) 0.0231(14) -0.0096(13) -0.0014(9) 0.0043(10)
C5 0.0286(12) 0.0255(15) 0.0254(14) -0.0014(12) -0.0015(11) -0.0033(11)
C3 0.0322(14) 0.0233(15) 0.0462(18) -0.0074(14) -0.0086(12) -0.0033(11)
C4 0.0379(14) 0.0311(17) 0.0397(17) 0.0092(15) -0.0039(13) -0.0089(13)

loop_
_atom_type_symbol
_atom_type_description
_atom_type_scat_dispersion_real
_atom_type_scat_dispersion_imag
_atom_type_scat_source
C C 0.0033 0.0016 'International Tables Vol C Tables 4.2.6.8 and 6.1.1.4'
H H 0.0000 0.0000 'International Tables Vol C Tables 4.2.6.8 and 6.1.1.4'
O O 0.0106 0.0060 'International Tables Vol C Tables 4.2.6.8 and 6.1.1.4'

loop_
_geom_angle_atom_site_label_1
_geom_angle_atom_site_label_2
_geom_angle_atom_site_label_3
_geom_angle
_geom_angle_site_symmetry_1
_geom_angle_site_symmetry_3
_geom_angle_publ_flag
C5 O5 H5 109.5 . . ?
C5 O4 C4 113.19(18) . . ?
C1 O1 H1 109.5 . . ?
C2 O2 H2 109.5 . . ?
C3 O3 H3 109.5 . . ?
O1 C1 H1A 109.0 . . ?
O1 C1 C2 112.1(2) . . ?
O1 C1 C5 107.6(2) . . ?
C2 C1 H1A 109.0 . . ?
C5 C1 H1A 109.0 . . ?
C5 C1 C2 110.2(2) . . ?
O2 C2 C1 109.5(2) . . ?
O2 C2 H2A 108.5 . . ?
O2 C2 C3 111.4(2) . . ?
C1 C2 H2A 108.5 . . ?
C3 C2 C1 110.2(2) . . ?
C3 C2 H2A 108.5 . . ?
O5 C5 O4 112.2(2) . . ?
O5 C5 C1 107.9(2) . . ?
O5 C5 H5A 109.0 . . ?
O4 C5 C1 109.75(19) . . ?
O4 C5 H5A 109.0 . . ?
C1 C5 H5A 109.0 . . ?
O3 C3 C2 110.9(2) . . ?
O3 C3 H3A 109.2 . . ?
O3 C3 C4 108.8(2) . . ?
C2 C3 H3A 109.2 . . ?
C4 C3 C2 109.5(2) . . ?
C4 C3 H3A 109.2 . . ?
O4 C4 C3 111.6(2) . . ?
O4 C4 H4A 109.3 . . ?
O4 C4 H4B 109.3 . . ?
C3 C4 H4A 109.3 . . ?
C3 C4 H4B 109.3 . . ?
H4A C4 H4B 108.0 . . ?

loop_
_geom_bond_atom_site_label_1
_geom_bond_atom_site_label_2
_geom_bond_distance
_geom_bond_site_symmetry_2
_geom_bond_publ_flag
O5 H5 0.8200 . ?
O5 C5 1.399(3) . ?
O4 C5 1.424(3) . ?
O4 C4 1.442(3) . ?
O1 H1 0.8200 . ?
O1 C1 1.429(3) . ?
O2 H2 0.8200 . ?
O2 C2 1.427(3) . ?
O3 H3 0.8200 . ?
O3 C3 1.430(3) . ?
C1 H1A 0.9800 . ?
C1 C2 1.516(4) . ?
C1 C5 1.514(4) . ?
C2 H2A 0.9800 . ?
C2 C3 1.515(4) . ?
C5 H5A 0.9800 . ?
C3 H3A 0.9800 . ?
C3 C4 1.506(4) . ?
C4 H4A 0.9700 . ?
C4 H4B 0.9700 . ?

loop_
_geom_torsion_atom_site_label_1
_geom_torsion_atom_site_label_2
_geom_torsion_atom_site_label_3
_geom_torsion_atom_site_label_4
_geom_torsion
_geom_torsion_site_symmetry_1
_geom_torsion_site_symmetry_2
_geom_torsion_site_symmetry_3
_geom_torsion_site_symmetry_4
_geom_torsion_publ_flag
O1 C1 C2 O2 61.4(3) . . . . ?
O1 C1 C2 C3 -175.73(19) . . . . ?
O1 C1 C5 O5 57.3(3) . . . . ?
O1 C1 C5 O4 179.91(18) . . . . ?
O2 C2 C3 O3 55.9(3) . . . . ?
O2 C2 C3 C4 176.0(2) . . . . ?
O3 C3 C4 O4 66.3(3) . . . . ?
C1 C2 C3 O3 -65.9(3) . . . . ?
C1 C2 C3 C4 54.2(3) . . . . ?
C2 C1 C5 O5 -65.2(3) . . . . ?
C2 C1 C5 O4 57.4(2) . . . . ?
C2 C3 C4 O4 -55.0(3) . . . . ?
C5 O4 C4 C3 59.0(3) . . . . ?
C5 C1 C2 O2 -178.8(2) . . . . ?
C5 C1 C2 C3 -55.9(3) . . . . ?
C4 O4 C5 O5 60.7(3) . . . . ?
C4 O4 C5 C1 -59.3(3) . . . . ?
